data_4124746
loop_
_publ_author_name
'Shi, Yanrong'
'Frattarelli, David'
'Watanabe, Naoki'
'Facchetti, Antonio'
'Cariati, Elena'
'Righetto, Stefania'
'Tordin, Elisa'
'Zuccaccia, Cristiano'
'Macchioni, Alceo'
'Wegener, Staci L.'
'Stern, Charlotte L.'
'Ratner, Mark A.'
'Marks, Tobin J.'

_publ_section_title
;
 Ultra-High-Response, Multiply Twisted Electro-optic Chromophores:
 Influence of \p-System Elongation and Interplanar Torsion on
 Hyperpolarizability.
;
_journal_issue 39
_journal_name_full 'Journal of the American Chemical Society'
_journal_page_first 12521
_journal_page_last 12538
_journal_paper_doi 10.1021/jacs.5b04636
_journal_volume 137
_journal_year 2015
_chemical_formula_sum 'C22 H34 Cl0.33 N3'
_chemical_formula_weight 352.34
_chemical_name_systematic
; 
 ? 
;
_space_group_IT_number 14
_symmetry_space_group_name_Hall '-P 2ybc'
_symmetry_space_group_name_H-M 'P 1 21/c 1'
_atom_sites_solution_hydrogens geom
_atom_sites_solution_primary direct
_atom_sites_solution_secondary difmap
_audit_creation_method SHELXL-97
_cell_angle_alpha 90.00
_cell_angle_beta 104.10(3)
_cell_angle_gamma 90.00
_cell_formula_units_Z 9
_cell_length_a 8.1500(16)
_cell_length_b 34.910(7)
_cell_length_c 14.880(3)
_cell_measurement_temperature 100(2)
_cell_volume 4106.1(15)
_computing_structure_refinement 'SHELXL-97 (Sheldrick, 1997)'
_computing_structure_solution 'SHELXS-97 (Sheldrick, 1990)'
_diffrn_ambient_temperature 100(2)
_diffrn_measured_fraction_theta_full 0.708
_diffrn_measured_fraction_theta_max 0.708
_diffrn_radiation_monochromator graphite
_diffrn_radiation_source 'fine-focus sealed tube'
_diffrn_radiation_type MoK\a
_diffrn_radiation_wavelength 0.71073
_diffrn_reflns_av_R_equivalents 0.2590
_diffrn_reflns_av_sigmaI/netI 0.9155
_diffrn_reflns_limit_h_max 11
_diffrn_reflns_limit_h_min -4
_diffrn_reflns_limit_k_max 31
_diffrn_reflns_limit_k_min -49
_diffrn_reflns_limit_l_max 21
_diffrn_reflns_limit_l_min -18
_diffrn_reflns_number 12213
_diffrn_reflns_theta_full 30.82
_diffrn_reflns_theta_max 30.82
_diffrn_reflns_theta_min 9.83
_exptl_absorpt_coefficient_mu 0.123
_exptl_crystal_density_diffrn 1.282
_exptl_crystal_density_method 'not measured'
_exptl_crystal_F_000 1734
_refine_diff_density_max 0.543
_refine_diff_density_min -0.339
_refine_diff_density_rms 0.065
_refine_ls_extinction_method none
_refine_ls_goodness_of_fit_ref 0.819
_refine_ls_hydrogen_treatment mixed
_refine_ls_matrix_type full
_refine_ls_number_parameters 479
_refine_ls_number_reflns 9122
_refine_ls_number_restraints 0
_refine_ls_restrained_S_all 0.819
_refine_ls_R_factor_all 0.4637
_refine_ls_R_factor_gt 0.1356
_refine_ls_shift/su_max 0.002
_refine_ls_shift/su_mean 0.000
_refine_ls_structure_factor_coef Fsqd
_refine_ls_weighting_details 'calc w=1/[\s^2^(Fo^2^)+(0.1500P)^2^+0.0000P] where P=(Fo^2^+2Fc^2^)/3'
_refine_ls_weighting_scheme calc
_refine_ls_wR_factor_gt 0.3022
_refine_ls_wR_factor_ref 0.4347
_reflns_number_gt 1513
_reflns_number_total 9122
_reflns_threshold_expression >2sigma(I)
_cod_data_source_file ja5b04636_si_004.cif
_cod_data_source_block s18y_01
_cod_original_cell_volume 4106.1(14)
_cod_database_code 4124746

loop_
_symmetry_equiv_pos_as_xyz
'x, y, z'
'-x, y+1/2, -z+1/2'
'-x, -y, -z'
'x, -y-1/2, z-1/2'

loop_
_atom_site_label
_atom_site_type_symbol
_atom_site_fract_x
_atom_site_fract_y
_atom_site_fract_z
_atom_site_U_iso_or_equiv
_atom_site_adp_type
_atom_site_occupancy
_atom_site_symmetry_multiplicity
_atom_site_calc_flag
_atom_site_refinement_flags
_atom_site_disorder_assembly
_atom_site_disorder_group
Cl1 Cl 0.5652(6) 0.78089(10) 0.2403(2) 0.0884(13) Uani 1 1 d . . .
Cl2 Cl 0.3337(6) 0.72851(11) 0.2912(2) 0.0909(12) Uani 1 1 d . . .
Cl3A Cl 0.1961(10) 0.96544(18) 0.0714(4) 0.0355(15) Uani 0.323(4) 1 d P A 1
Cl4A Cl 0.3923(12) 0.9506(3) -0.0588(5) 0.0355(15) Uani 0.323(4) 1 d P A 1
Cl3B Cl 0.2588(17) 0.9872(3) 0.1047(7) 0.0355(15) Uani 0.177(4) 1 d P A 2
Cl4B Cl 0.336(2) 0.9476(5) -0.0485(11) 0.0355(15) Uani 0.177(4) 1 d P A 2
N1 N 1.0489(16) 1.1950(3) 0.7131(7) 0.076(3) Uani 1 1 d . . .
N2 N 0.7321(14) 1.2520(3) 0.4783(6) 0.057(3) Uani 1 1 d . . .
N3 N 0.7576(13) 0.7669(2) 0.0162(5) 0.041(2) Uani 1 1 d . . .
C1 C 0.9704(19) 1.1938(3) 0.6406(8) 0.061(3) Uani 1 1 d . . .
C2 C 0.7986(17) 1.2242(4) 0.5131(6) 0.051(3) Uani 1 1 d . . .
C3 C 0.8757(15) 1.1914(3) 0.5512(6) 0.044(3) Uani 1 1 d . . .
C4 C 0.8602(14) 1.1575(3) 0.4978(6) 0.043(2) Uani 1 1 d . . .
C5 C 0.9417(17) 1.1236(3) 0.5326(6) 0.054(3) Uani 1 1 d . . .
H5 H 1.0073 1.1234 0.5948 0.065 Uiso 1 1 calc R . .
C6 C 0.9329(16) 1.0910(3) 0.4831(6) 0.048(3) Uani 1 1 d . . .
C7 C 0.8285(14) 1.0898(2) 0.3915(6) 0.039(2) Uani 1 1 d . . .
C8 C 0.7484(17) 1.1228(3) 0.3555(6) 0.056(3) Uani 1 1 d . . .
C9 C 0.7607(15) 1.1553(3) 0.4084(6) 0.048(3) Uani 1 1 d . . .
H9 H 0.6980 1.1773 0.3824 0.058 Uiso 1 1 calc R . .
C10 C 1.0182(19) 1.0557(3) 0.5224(8) 0.068(4) Uani 1 1 d . . .
H10A H 1.0661 1.0591 0.5890 0.102 Uiso 1 1 calc R . .
H10B H 1.1090 1.0497 0.4919 0.102 Uiso 1 1 calc R . .
H10C H 0.9363 1.0346 0.5125 0.102 Uiso 1 1 calc R . .
C11 C 0.640(2) 1.1226(4) 0.2593(7) 0.078(4) Uani 1 1 d . . .
H11A H 0.7084 1.1152 0.2162 0.117 Uiso 1 1 calc R . .
H11B H 0.5928 1.1482 0.2434 0.117 Uiso 1 1 calc R . .
H11C H 0.5479 1.1041 0.2549 0.117 Uiso 1 1 calc R . .
C12 C 0.8161(13) 1.0546(3) 0.3382(6) 0.040(2) Uani 1 1 d . . .
C13 C 0.9347(14) 1.0459(3) 0.2869(6) 0.042(2) Uani 1 1 d . . .
C14 C 0.9215(14) 1.0120(3) 0.2398(6) 0.045(3) Uani 1 1 d . . .
H14 H 1.0013 1.0061 0.2047 0.053 Uiso 1 1 calc R . .
C15 C 0.7960(15) 0.9865(3) 0.2421(6) 0.044(3) Uani 1 1 d . . .
C16 C 0.6765(13) 0.9957(3) 0.2925(6) 0.039(2) Uani 1 1 d . . .
H16 H 0.5871 0.9784 0.2931 0.047 Uiso 1 1 calc R . .
C17 C 0.6866(15) 1.0287(3) 0.3398(6) 0.049(3) Uani 1 1 d . . .
C18 C 1.0700(19) 1.0727(3) 0.2831(8) 0.064(3) Uani 1 1 d . . .
H18A H 1.1543 1.0599 0.2565 0.097 Uiso 1 1 calc R . .
H18B H 1.1239 1.0816 0.3458 0.097 Uiso 1 1 calc R . .
H18C H 1.0228 1.0947 0.2443 0.097 Uiso 1 1 calc R . .
C19 C 0.5666(16) 1.0371(4) 0.3957(9) 0.068(3) Uani 1 1 d . . .
H19A H 0.4712 1.0192 0.3796 0.101 Uiso 1 1 calc R . .
H19B H 0.5250 1.0634 0.3836 0.101 Uiso 1 1 calc R . .
H19C H 0.6230 1.0343 0.4615 0.101 Uiso 1 1 calc R . .
C20 C 0.7821(13) 0.9498(3) 0.1929(5) 0.037(2) Uani 1 1 d . . .
C21 C 0.8115(15) 0.9467(3) 0.1037(6) 0.048(3) Uani 1 1 d . . .
H21 H 0.8398 0.9690 0.0741 0.058 Uiso 1 1 calc R . .
C22 C 0.8002(15) 0.9129(3) 0.0599(6) 0.043(3) Uani 1 1 d . . .
C23 C 0.7644(16) 0.8796(3) 0.1036(6) 0.047(3) Uani 1 1 d . . .
C24 C 0.7370(15) 0.8834(3) 0.1904(6) 0.049(3) Uani 1 1 d . . .
H24 H 0.7097 0.8613 0.2209 0.059 Uiso 1 1 calc R . .
C25 C 0.7475(16) 0.9177(3) 0.2343(6) 0.051(3) Uani 1 1 d . . .
H25 H 0.7301 0.9189 0.2951 0.061 Uiso 1 1 calc R . .
C26 C 0.8255(19) 0.9110(3) -0.0372(7) 0.060(3) Uani 1 1 d . . .
H26A H 0.8511 0.9367 -0.0568 0.090 Uiso 1 1 calc R . .
H26B H 0.7222 0.9014 -0.0795 0.090 Uiso 1 1 calc R . .
H26C H 0.9198 0.8937 -0.0383 0.090 Uiso 1 1 calc R . .
C27 C 0.7602(14) 0.8421(3) 0.0660(6) 0.045(3) Uani 1 1 d . . .
C28 C 0.9117(18) 0.8216(3) 0.0704(7) 0.056(3) Uani 1 1 d . . .
C29 C 0.8955(17) 0.7841(3) 0.0456(7) 0.048(3) Uani 1 1 d . . .
H29 H 0.9964 0.7697 0.0510 0.058 Uiso 1 1 calc R . .
C30 C 0.6161(19) 0.7850(3) 0.0066(6) 0.054(3) Uani 1 1 d . . .
H30 H 0.5129 0.7716 -0.0158 0.064 Uiso 1 1 calc R . .
C31 C 0.6104(17) 0.8242(3) 0.0284(6) 0.051(3) Uani 1 1 d . . .
C32 C 1.0701(16) 0.8388(4) 0.1068(10) 0.069(3) Uani 1 1 d . . .
H32A H 1.0740 0.8490 0.1687 0.104 Uiso 1 1 calc R . .
H32B H 1.0868 0.8597 0.0660 0.104 Uiso 1 1 calc R . .
H32C H 1.1598 0.8197 0.1111 0.104 Uiso 1 1 calc R . .
C33 C 0.4455(14) 0.8431(3) 0.0161(8) 0.053(3) Uani 1 1 d . . .
H33A H 0.4337 0.8528 0.0760 0.079 Uiso 1 1 calc R . .
H33B H 0.3551 0.8247 -0.0083 0.079 Uiso 1 1 calc R . .
H33C H 0.4379 0.8645 -0.0275 0.079 Uiso 1 1 calc R . .
C34 C 0.7524(17) 0.7257(3) -0.0068(6) 0.052(3) Uani 1 1 d . . .
H34A H 0.8644 0.7176 -0.0148 0.062 Uiso 1 1 calc R . .
H34B H 0.6683 0.7214 -0.0663 0.062 Uiso 1 1 calc R . .
C35 C 0.706(2) 0.7013(3) 0.0685(7) 0.066(4) Uani 1 1 d . . .
H35 H 0.5970 0.7119 0.0776 0.079 Uiso 1 1 calc R . .
C36 C 0.8277(18) 0.7046(3) 0.1572(7) 0.058(3) Uani 1 1 d . . .
H36A H 0.8444 0.7321 0.1731 0.070 Uiso 1 1 calc R . .
H36B H 0.9375 0.6943 0.1508 0.070 Uiso 1 1 calc R . .
C37 C 0.779(2) 0.6842(3) 0.2361(7) 0.080(5) Uani 1 1 d . . .
H37A H 0.7639 0.6565 0.2216 0.096 Uiso 1 1 calc R . .
H37B H 0.6696 0.6944 0.2436 0.096 Uiso 1 1 calc R . .
C38 C 0.916(4) 0.6895(5) 0.3284(9) 0.135(9) Uani 1 1 d . . .
H38A H 1.0246 0.6794 0.3211 0.203 Uiso 1 1 calc R . .
H38B H 0.8826 0.6756 0.3783 0.203 Uiso 1 1 calc R . .
H38C H 0.9288 0.7168 0.3439 0.203 Uiso 1 1 calc R . .
C39 C 0.667(2) 0.6605(3) 0.0317(7) 0.070(4) Uani 1 1 d . . .
H39A H 0.7759 0.6480 0.0307 0.084 Uiso 1 1 calc R . .
H39B H 0.6184 0.6462 0.0765 0.084 Uiso 1 1 calc R . .
C40 C 0.5524(18) 0.6562(3) -0.0608(7) 0.063(3) Uani 1 1 d . . .
H40A H 0.6150 0.6624 -0.1082 0.075 Uiso 1 1 calc R . .
H40B H 0.4591 0.6750 -0.0673 0.075 Uiso 1 1 calc R . .
C41 C 0.478(2) 0.6169(3) -0.0790(8) 0.071(4) Uani 1 1 d . . .
H41A H 0.4208 0.6101 -0.0298 0.085 Uiso 1 1 calc R . .
H41B H 0.5706 0.5982 -0.0767 0.085 Uiso 1 1 calc R . .
C42 C 0.3519(16) 0.6144(3) -0.1734(8) 0.060(3) Uani 1 1 d . . .
H42A H 0.2616 0.6336 -0.1761 0.072 Uiso 1 1 calc R . .
H42B H 0.4105 0.6207 -0.2225 0.072 Uiso 1 1 calc R . .
C43 C 0.277(2) 0.5773(5) -0.1916(11) 0.094(5) Uani 1 1 d . . .
H43A H 0.3658 0.5579 -0.1843 0.141 Uiso 1 1 calc R . .
H43B H 0.2058 0.5765 -0.2550 0.141 Uiso 1 1 calc R . .
H43C H 0.2070 0.5721 -0.1478 0.141 Uiso 1 1 calc R . .
C44 C 0.361(2) 0.7726(4) 0.2397(8) 0.085(5) Uani 1 1 d . . .
H44A H 0.2919 0.7728 0.1750 0.102 Uiso 1 1 calc R . .
H44B H 0.3196 0.7935 0.2736 0.102 Uiso 1 1 calc R . .
C45 C 0.394(3) 0.9566(4) 0.0608(9) 0.037(5) Uani 0.50 1 d P . .
H45A H 0.4387 0.9331 0.0956 0.044 Uiso 0.50 1 calc PR A 1
H45B H 0.4696 0.9782 0.0872 0.044 Uiso 0.50 1 calc PR A 1

loop_
_atom_site_aniso_label
_atom_site_aniso_U_11
_atom_site_aniso_U_22
_atom_site_aniso_U_33
_atom_site_aniso_U_23
_atom_site_aniso_U_13
_atom_site_aniso_U_12
Cl1 0.128(4) 0.080(2) 0.0588(17) -0.0063(14) 0.0268(19) -0.0056(19)
Cl2 0.109(3) 0.102(3) 0.0655(18) -0.0016(16) 0.0281(19) -0.011(2)
Cl3A 0.051(4) 0.034(2) 0.0220(17) 0.0066(14) 0.009(2) 0.015(3)
Cl4A 0.051(4) 0.034(2) 0.0220(17) 0.0066(14) 0.009(2) 0.015(3)
Cl3B 0.051(4) 0.034(2) 0.0220(17) 0.0066(14) 0.009(2) 0.015(3)
Cl4B 0.051(4) 0.034(2) 0.0220(17) 0.0066(14) 0.009(2) 0.015(3)
N1 0.103(9) 0.056(6) 0.053(5) -0.008(4) -0.009(6) -0.005(5)
N2 0.086(8) 0.039(5) 0.045(4) 0.001(4) 0.013(5) -0.002(5)
N3 0.056(7) 0.040(5) 0.029(3) -0.003(3) 0.016(4) -0.008(5)
C1 0.105(11) 0.036(6) 0.044(6) -0.004(4) 0.023(7) -0.010(5)
C2 0.065(9) 0.060(8) 0.036(4) -0.012(5) 0.024(5) -0.025(6)
C3 0.066(8) 0.025(5) 0.043(5) 0.006(4) 0.019(5) -0.005(4)
C4 0.044(7) 0.045(6) 0.046(5) 0.006(4) 0.023(5) -0.006(4)
C5 0.082(10) 0.039(6) 0.038(5) -0.005(4) 0.010(5) -0.007(5)
C6 0.079(9) 0.034(5) 0.031(4) 0.006(4) 0.013(5) 0.007(5)
C7 0.046(7) 0.032(5) 0.040(4) -0.003(4) 0.011(5) -0.003(4)
C8 0.080(10) 0.043(6) 0.042(5) -0.004(4) 0.011(5) -0.003(5)
C9 0.056(7) 0.033(5) 0.051(5) -0.008(4) 0.006(5) 0.003(4)
C10 0.089(10) 0.049(7) 0.056(6) 0.001(5) 0.000(6) -0.003(6)
C11 0.102(12) 0.076(8) 0.049(6) -0.013(5) 0.005(6) 0.012(7)
C12 0.030(6) 0.051(6) 0.040(4) 0.003(4) 0.006(5) 0.006(4)
C13 0.043(7) 0.043(6) 0.043(4) -0.005(4) 0.014(5) -0.002(4)
C14 0.042(7) 0.048(6) 0.044(5) -0.008(4) 0.011(5) -0.008(5)
C15 0.056(8) 0.036(5) 0.037(4) 0.001(4) 0.004(5) 0.013(5)
C16 0.038(6) 0.041(5) 0.036(4) -0.008(4) 0.003(4) -0.009(4)
C17 0.056(8) 0.052(6) 0.038(4) -0.005(4) 0.008(5) -0.005(5)
C18 0.081(10) 0.048(6) 0.071(7) -0.010(5) 0.032(7) -0.009(6)
C19 0.041(8) 0.084(8) 0.092(8) -0.018(6) 0.042(7) -0.017(5)
C20 0.042(7) 0.037(5) 0.034(4) -0.004(4) 0.012(4) -0.004(4)
C21 0.072(8) 0.030(5) 0.041(5) -0.002(4) 0.008(5) 0.005(4)
C22 0.051(8) 0.048(6) 0.032(4) 0.003(4) 0.013(4) 0.003(4)
C23 0.072(9) 0.035(5) 0.033(4) -0.011(4) 0.008(5) -0.002(5)
C24 0.065(8) 0.048(6) 0.034(4) 0.004(4) 0.010(5) -0.009(5)
C25 0.076(9) 0.044(6) 0.030(4) -0.002(4) 0.008(5) 0.009(5)
C26 0.085(9) 0.046(6) 0.053(5) -0.002(4) 0.025(6) -0.003(5)
C27 0.042(7) 0.059(7) 0.038(4) -0.002(4) 0.018(5) -0.011(5)
C28 0.062(10) 0.060(7) 0.052(6) 0.007(5) 0.028(6) 0.008(6)
C29 0.056(9) 0.043(6) 0.051(5) -0.010(4) 0.023(5) -0.005(5)
C30 0.067(10) 0.053(7) 0.043(5) 0.000(4) 0.018(5) -0.004(6)
C31 0.070(10) 0.053(6) 0.032(4) -0.012(4) 0.018(5) -0.012(5)
C32 0.044(9) 0.069(8) 0.095(8) 0.004(6) 0.018(7) -0.004(6)
C33 0.037(7) 0.060(7) 0.061(6) 0.001(5) 0.010(5) -0.004(5)
C34 0.081(9) 0.029(5) 0.046(5) -0.010(4) 0.019(5) -0.003(5)
C35 0.113(12) 0.048(6) 0.046(5) -0.005(5) 0.036(7) 0.001(6)
C36 0.074(9) 0.052(6) 0.050(6) 0.006(4) 0.018(6) 0.001(5)
C37 0.144(14) 0.049(7) 0.041(5) 0.008(5) 0.011(7) -0.016(7)
C38 0.27(3) 0.080(10) 0.050(7) -0.014(6) 0.022(11) -0.045(12)
C39 0.130(13) 0.040(6) 0.050(6) 0.015(5) 0.042(7) 0.005(6)
C40 0.071(9) 0.070(8) 0.050(6) -0.013(5) 0.019(6) -0.004(6)
C41 0.113(12) 0.037(6) 0.062(6) -0.010(5) 0.022(7) 0.000(6)
C42 0.050(8) 0.071(8) 0.058(6) -0.017(5) 0.010(6) -0.009(6)
C43 0.059(10) 0.129(13) 0.088(9) -0.047(8) 0.005(8) 0.023(8)
C44 0.097(13) 0.096(10) 0.057(6) -0.012(6) 0.008(7) 0.038(8)
C45 0.064(14) 0.030(9) 0.009(6) -0.001(5) -0.007(7) 0.022(8)

loop_
_atom_type_symbol
_atom_type_description
_atom_type_scat_dispersion_real
_atom_type_scat_dispersion_imag
_atom_type_scat_source
C C 0.0033 0.0016 'International Tables Vol C Tables 4.2.6.8 and 6.1.1.4'
H H 0.0000 0.0000 'International Tables Vol C Tables 4.2.6.8 and 6.1.1.4'
N N 0.0061 0.0033 'International Tables Vol C Tables 4.2.6.8 and 6.1.1.4'
Cl Cl 0.1484 0.1585 'International Tables Vol C Tables 4.2.6.8 and 6.1.1.4'

loop_
_geom_angle_atom_site_label_1
_geom_angle_atom_site_label_2
_geom_angle_atom_site_label_3
_geom_angle
C29 N3 C30 120.2(9)
C29 N3 C34 121.3(10)
C30 N3 C34 118.5(9)
N1 C1 C3 178.3(13)
N2 C2 C3 178.4(10)
C2 C3 C1 116.5(9)
C2 C3 C4 120.1(8)
C1 C3 C4 123.4(9)
C9 C4 C5 115.1(9)
C9 C4 C3 122.7(9)
C5 C4 C3 122.2(8)
C6 C5 C4 123.8(8)
C5 C6 C7 119.3(9)
C5 C6 C10 122.4(8)
C7 C6 C10 118.1(8)
C8 C7 C6 117.9(8)
C8 C7 C12 122.4(8)
C6 C7 C12 119.7(8)
C7 C8 C9 120.8(8)
C7 C8 C11 119.1(9)
C9 C8 C11 120.0(10)
C8 C9 C4 122.9(9)
C17 C12 C13 119.5(9)
C17 C12 C7 119.5(10)
C13 C12 C7 120.9(9)
C14 C13 C12 119.2(9)
C14 C13 C18 120.1(11)
C12 C13 C18 120.7(9)
C15 C14 C13 121.2(11)
C14 C15 C16 119.1(9)
C14 C15 C20 121.7(10)
C16 C15 C20 119.2(9)
C17 C16 C15 121.0(10)
C16 C17 C12 119.9(11)
C16 C17 C19 120.6(10)
C12 C17 C19 119.5(9)
C25 C20 C21 118.2(8)
C25 C20 C15 120.0(8)
C21 C20 C15 121.7(8)
C22 C21 C20 121.1(9)
C21 C22 C23 120.3(8)
C21 C22 C26 119.6(9)
C23 C22 C26 120.2(8)
C24 C23 C22 117.3(8)
C24 C23 C27 117.9(8)
C22 C23 C27 124.8(8)
C25 C24 C23 122.3(9)
C20 C25 C24 120.7(9)
C31 C27 C28 118.0(10)
C31 C27 C23 121.2(11)
C28 C27 C23 120.7(9)
C29 C28 C32 122.4(11)
C29 C28 C27 116.7(11)
C32 C28 C27 120.6(10)
N3 C29 C28 125.1(11)
N3 C30 C31 121.9(11)
C27 C31 C30 117.6(11)
C27 C31 C33 123.0(9)
C30 C31 C33 119.3(10)
N3 C34 C35 111.8(8)
C36 C35 C34 112.7(11)
C36 C35 C39 115.8(10)
C34 C35 C39 108.8(8)
C35 C36 C37 114.8(11)
C36 C37 C38 111.1(14)
C40 C39 C35 117.2(9)
C39 C40 C41 113.5(10)
C40 C41 C42 111.8(9)
C43 C42 C41 112.9(11)
Cl1 C44 Cl2 112.1(7)
Cl4B C45 Cl3A 94.3(11)
Cl4B C45 Cl3B 115.5(11)
Cl3A C45 Cl3B 32.8(6)
Cl4B C45 Cl4A 16.8(8)
Cl3A C45 Cl4A 109.6(9)
Cl3B C45 Cl4A 125.5(9)

loop_
_geom_bond_atom_site_label_1
_geom_bond_atom_site_label_2
_geom_bond_distance
Cl1 C44 1.689(19)
Cl2 C44 1.758(18)
Cl3A C45 1.69(2)
Cl4A C45 1.788(16)
Cl3B C45 1.77(2)
Cl4B C45 1.61(2)
N1 C1 1.113(13)
N2 C2 1.171(14)
N3 C29 1.255(15)
N3 C30 1.293(16)
N3 C34 1.476(13)
C1 C3 1.369(16)
C2 C3 1.361(18)
C3 C4 1.413(14)
C4 C9 1.381(13)
C4 C5 1.396(15)
C5 C6 1.346(13)
C6 C7 1.421(13)
C6 C10 1.467(15)
C7 C8 1.367(14)
C7 C12 1.451(14)
C8 C9 1.370(14)
C8 C11 1.488(15)
C12 C17 1.395(17)
C12 C13 1.404(16)
C13 C14 1.368(14)
C13 C18 1.458(18)
C14 C15 1.363(17)
C15 C16 1.403(16)
C15 C20 1.468(13)
C16 C17 1.340(13)
C17 C19 1.461(18)
C20 C25 1.341(14)
C20 C21 1.410(14)
C21 C22 1.340(13)
C22 C23 1.396(15)
C22 C26 1.511(15)
C23 C24 1.370(14)
C23 C27 1.422(14)
C24 C25 1.354(14)
C27 C31 1.365(17)
C27 C28 1.416(18)
C28 C29 1.358(15)
C28 C32 1.408(18)
C30 C31 1.408(15)
C31 C33 1.468(18)
C34 C35 1.527(17)
C35 C36 1.450(17)
C35 C39 1.530(16)
C36 C37 1.508(18)
C37 C38 1.56(2)
C39 C40 1.472(17)
C40 C41 1.498(18)
C41 C42 1.530(17)
C42 C43 1.43(2)
